data_7215398
loop_
_publ_author_name
'Fu, Ruibiao'
'Hu, Shengmin'
'Wu, Xintao'

_publ_section_title
;
 New luminescent complexes for recognition and reversible sensing small
 molecules
;
_journal_issue 20
_journal_name_full CrystEngComm
_journal_page_first 6007
_journal_paper_doi 10.1039/c1ce05382e
_journal_volume 13
_journal_year 2011
_chemical_formula_sum 'C120 H99 N6 O25.5 Pr2 S6'
_chemical_formula_weight 2507.23
_chemical_name_systematic
;
?
;
_space_group_IT_number 14
_symmetry_cell_setting monoclinic
_symmetry_space_group_name_Hall '-P 2yn'
_symmetry_space_group_name_H-M 'P 1 21/n 1'
_atom_sites_solution_hydrogens geom
_atom_sites_solution_primary direct
_atom_sites_solution_secondary difmap
_audit_creation_method SHELXL-97
_cell_angle_alpha 90.00
_cell_angle_beta 100.055(3)
_cell_angle_gamma 90.00
_cell_formula_units_Z 4
_cell_length_a 24.0813(15)
_cell_length_b 16.5778(7)
_cell_length_c 28.3107(18)
_cell_measurement_reflns_used 22571
_cell_measurement_temperature 293(2)
_cell_measurement_theta_max 27.4835
_cell_measurement_theta_min 3.0007
_cell_volume 11128.5(11)
_computing_cell_refinement 'Bruker XSCANS'
_computing_data_collection 'Bruker XSCANS'
_computing_data_reduction 'Bruker SHELXTL'
_computing_molecular_graphics 'Bruker SHELXTL'
_computing_publication_material 'Bruker SHELXTL'
_computing_structure_refinement 'SHELXL-97 (Sheldrick, 1997)'
_computing_structure_solution 'SHELXS-97 (Sheldrick, 1990)'
_diffrn_ambient_temperature 293(2)
_diffrn_measured_fraction_theta_full 0.993
_diffrn_measured_fraction_theta_max 0.993
_diffrn_measurement_device_type 'Bruker P4'
_diffrn_measurement_method '\w scans'
_diffrn_radiation_monochromator graphite
_diffrn_radiation_source 'fine-focus sealed tube'
_diffrn_radiation_type MoK\a
_diffrn_radiation_wavelength 0.71073
_diffrn_reflns_av_R_equivalents 0.0467
_diffrn_reflns_av_sigmaI/netI 0.0494
_diffrn_reflns_limit_h_max 31
_diffrn_reflns_limit_h_min -31
_diffrn_reflns_limit_k_max 20
_diffrn_reflns_limit_k_min -21
_diffrn_reflns_limit_l_max 31
_diffrn_reflns_limit_l_min -36
_diffrn_reflns_number 84400
_diffrn_reflns_theta_full 27.50
_diffrn_reflns_theta_max 27.50
_diffrn_reflns_theta_min 2.33
_exptl_absorpt_coefficient_mu 1.056
_exptl_absorpt_correction_T_max 1.0000
_exptl_absorpt_correction_T_min 0.7553
_exptl_absorpt_correction_type none
_exptl_crystal_colour orange
_exptl_crystal_density_diffrn 1.496
_exptl_crystal_density_method 'not measured'
_exptl_crystal_description prism
_exptl_crystal_F_000 5116
_exptl_crystal_size_max 0.5000
_exptl_crystal_size_mid 0.2000
_exptl_crystal_size_min 0.1000
_refine_diff_density_max 1.775
_refine_diff_density_min -1.229
_refine_diff_density_rms 0.096
_refine_ls_extinction_method none
_refine_ls_goodness_of_fit_ref 1.133
_refine_ls_hydrogen_treatment constr
_refine_ls_matrix_type full
_refine_ls_number_parameters 1441
_refine_ls_number_reflns 25373
_refine_ls_number_restraints 0
_refine_ls_restrained_S_all 1.133
_refine_ls_R_factor_all 0.0892
_refine_ls_R_factor_gt 0.0636
_refine_ls_shift/su_max 0.003
_refine_ls_shift/su_mean 0.000
_refine_ls_structure_factor_coef Fsqd
_refine_ls_weighting_details 'calc w=1/[\s^2^(Fo^2^)+(0.0625P)^2^+15.3148P] where P=(Fo^2^+2Fc^2^)/3'
_refine_ls_weighting_scheme calc
_refine_ls_wR_factor_gt 0.1462
_refine_ls_wR_factor_ref 0.1656
_reflns_number_gt 18727
_reflns_number_total 25373
_reflns_threshold_expression >2sigma(I)
_cod_data_source_file c1ce05382e.txt
_cod_data_source_block f1
_cod_depositor_comments
;
The following automatic conversions were performed:

'_symmetry_cell_setting' value 'Monoclinic' changed to 'monoclinic'
according to
/usr/data/users/saulius/automatic-downloads/retrospective/RSC/lib/dictionaries/cif_core.dic
dictionary named 'cif_core.dic' version 2.4.2 from 2011-04-26.

Automatic conversion script
Id: cif_fix_values 2281 2013-09-26 08:29:07Z andrius 
;
_cod_original_sg_symbol_H-M P2(1)/n
_cod_original_formula_sum 'C120 H99 N6 O25.50 Pr2 S6'
_cod_database_code 7215398

loop_
_symmetry_equiv_pos_as_xyz
'x, y, z'
'-x+1/2, y+1/2, -z+1/2'
'-x, -y, -z'
'x-1/2, -y-1/2, z-1/2'

loop_
_atom_site_label
_atom_site_type_symbol
_atom_site_fract_x
_atom_site_fract_y
_atom_site_fract_z
_atom_site_U_iso_or_equiv
_atom_site_adp_type
_atom_site_occupancy
_atom_site_symmetry_multiplicity
_atom_site_calc_flag
_atom_site_refinement_flags
Pr1 Pr 0.438119(11) -0.015155(16) -0.089011(10) 0.04478(8) Uani 1 1 d .
Pr2 Pr 1.085805(11) 0.052795(15) 0.118851(10) 0.04339(8) Uani 1 1 d .
S1 S 0.51399(6) -0.15627(8) 0.00462(5) 0.0501(3) Uani 1 1 d .
S2 S 1.11404(6) -0.11737(8) 0.03458(5) 0.0539(3) Uani 1 1 d .
S3 S 0.49195(7) -0.14188(9) -0.18496(6) 0.0654(4) Uani 1 1 d .
S4 S -0.13630(7) -0.13507(9) -0.24313(6) 0.0682(4) Uani 1 1 d .
S5 S 0.33075(6) -0.18130(9) -0.09957(7) 0.0655(4) Uani 1 1 d .
S6 S -0.25965(8) -0.21988(13) -0.06684(10) 0.0949(7) Uani 1 1 d .
O1 O 0.54899(16) -0.1040(2) 0.04020(14) 0.0625(10) Uani 1 1 d .
O2 O 0.46582(15) -0.1117(2) -0.02139(15) 0.0632(10) Uani 1 1 d .
O3 O 0.54750(16) -0.1942(2) -0.02574(14) 0.0612(10) Uani 1 1 d .
O4 O 1.08745(15) -0.0720(2) 0.06944(13) 0.0524(8) Uani 1 1 d .
O5 O 1.15371(18) -0.0680(3) 0.01514(16) 0.0717(11) Uani 1 1 d .
O6 O 1.07206(17) -0.1546(2) -0.00134(15) 0.0695(11) Uani 1 1 d .
O7 O 0.47429(18) -0.0859(2) -0.14984(16) 0.0710(11) Uani 1 1 d .
O8 O 0.4463(2) -0.1910(3) -0.20882(18) 0.0830(13) Uani 1 1 d .
O9 O 0.5400(2) -0.1880(3) -0.16392(19) 0.0950(15) Uani 1 1 d .
O10 O -0.09966(15) -0.0930(2) -0.20332(13) 0.0560(9) Uani 1 1 d .
O11 O -0.1808(2) -0.1780(3) -0.22531(19) 0.0933(15) Uani 1 1 d .
O12 O -0.1043(2) -0.1833(3) -0.27112(19) 0.0984(16) Uani 1 1 d .
O13 O 0.37065(15) -0.1218(2) -0.11392(16) 0.0670(11) Uani 1 1 d .
O14 O 0.31162(18) -0.1558(2) -0.05709(19) 0.0802(13) Uani 1 1 d .
O15 O 0.28583(16) -0.2005(3) -0.13851(18) 0.0816(13) Uani 1 1 d .
O16 O -0.2065(2) -0.2052(4) -0.0334(2) 0.114(2) Uani 1 1 d .
O17 O -0.2513(3) -0.2234(4) -0.1141(2) 0.133(3) Uani 1 1 d .
O18 O -0.2989(3) -0.1606(4) -0.0559(3) 0.152(3) Uani 1 1 d .
O19 O 0.36942(18) -0.0153(3) -0.03081(16) 0.0745(12) Uani 1 1 d .
O20 O 0.54161(16) -0.0003(3) -0.06411(15) 0.0664(11) Uani 1 1 d .
O21 O 1.14399(17) 0.1790(2) 0.13161(16) 0.0703(11) Uani 1 1 d .
O22 O 1.14433(16) 0.0775(2) 0.05276(16) 0.0671(11) Uani 1 1 d .
O23 O 1.03465(17) 0.1140(3) 0.04091(14) 0.0725(11) Uani 1 1 d .
O24 O 0.3232(3) -0.2157(4) -0.2288(3) 0.134(2) Uani 1 1 d .
O25 O 0.6124(2) -0.0826(4) -0.1062(2) 0.1130(19) Uani 1 1 d .
O26 O 0.2694(5) 0.0428(11) -0.0159(5) 0.171(8) Uani 0.50 1 d P
N1 N 0.35421(18) 0.0689(3) -0.13743(16) 0.0518(10) Uani 1 1 d .
N2 N 0.46292(19) 0.0981(3) -0.14833(17) 0.0564(11) Uani 1 1 d .
N3 N 1.00599(19) 0.1551(3) 0.13625(17) 0.0571(11) Uani 1 1 d .
N4 N 0.97690(18) 0.0055(3) 0.10108(17) 0.0545(11) Uani 1 1 d .
N5 N 1.1827(2) -0.0157(3) 0.15308(18) 0.0630(12) Uani 1 1 d .
N6 N 1.0843(2) -0.0734(3) 0.17672(17) 0.0623(12) Uani 1 1 d .
C1 C 0.4849(2) -0.2312(3) 0.0383(2) 0.0529(12) Uani 1 1 d .
C2 C 0.4272(2) -0.2342(4) 0.0350(2) 0.0671(15) Uani 1 1 d .
H2A H 0.4046 -0.1969 0.0160 0.080 Uiso 1 1 calc R
C3 C 0.4025(3) -0.2925(5) 0.0599(3) 0.086(2) Uani 1 1 d .
H3A H 0.3635 -0.2956 0.0572 0.104 Uiso 1 1 calc R
C4 C 0.4372(3) -0.3458(5) 0.0886(3) 0.089(2) Uani 1 1 d .
H4A H 0.4213 -0.3846 0.1060 0.107 Uiso 1 1 calc R
C5 C 0.4943(3) -0.3428(4) 0.0921(2) 0.0780(19) Uani 1 1 d .
H5A H 0.5165 -0.3797 0.1117 0.094 Uiso 1 1 calc R
C6 C 0.5204(2) -0.2857(3) 0.0671(2) 0.0585(13) Uani 1 1 d .
C7 C 0.5817(2) -0.2836(4) 0.0712(2) 0.0649(15) Uani 1 1 d .
H7A H 0.5956 -0.2466 0.0515 0.078 Uiso 1 1 calc R
C8 C 0.6197(3) -0.3264(4) 0.0988(2) 0.0645(15) Uani 1 1 d .
H8A H 0.6067 -0.3637 0.1188 0.077 Uiso 1 1 calc R
C9 C 0.6808(2) -0.3213(3) 0.1013(2) 0.0570(13) Uani 1 1 d .
C10 C 0.7171(3) -0.3621(4) 0.1373(2) 0.0664(16) Uani 1 1 d .
H10A H 0.7021 -0.3940 0.1590 0.080 Uiso 1 1 calc R
C11 C 0.7748(3) -0.3560(3) 0.1411(2) 0.0617(14) Uani 1 1 d .
H11A H 0.7979 -0.3824 0.1661 0.074 Uiso 1 1 calc R
C12 C 0.7058(3) -0.2750(4) 0.0702(2) 0.0757(18) Uani 1 1 d .
H12A H 0.6828 -0.2463 0.0461 0.091 Uiso 1 1 calc R
C13 C 0.7634(3) -0.2698(4) 0.0734(2) 0.0720(17) Uani 1 1 d .
H13A H 0.7785 -0.2381 0.0516 0.086 Uiso 1 1 calc R
C14 C 0.7992(2) -0.3117(3) 0.1089(2) 0.0560(13) Uani 1 1 d .
C15 C 0.8611(2) -0.3078(3) 0.1118(2) 0.0560(13) Uani 1 1 d .
C16 C 0.8979(3) -0.3110(4) 0.1551(2) 0.0667(15) Uani 1 1 d .
H16A H 0.8834 -0.3151 0.1834 0.080 Uiso 1 1 calc R
C17 C 0.9552(3) -0.3083(4) 0.1575(2) 0.0675(16) Uani 1 1 d .
H17A H 0.9785 -0.3119 0.1873 0.081 Uiso 1 1 calc R
C18 C 0.8850(2) -0.3042(3) 0.0707(2) 0.0588(13) Uani 1 1 d .
H18A H 0.8615 -0.3046 0.0409 0.071 Uiso 1 1 calc R
C19 C 0.9422(2) -0.3001(3) 0.0727(2) 0.0615(14) Uani 1 1 d .
H19A H 0.9568 -0.2969 0.0444 0.074 Uiso 1 1 calc R
C20 C 0.9792(3) -0.3005(3) 0.1170(2) 0.0602(14) Uani 1 1 d .
C21 C 1.0402(3) -0.2943(3) 0.1195(2) 0.0635(15) Uani 1 1 d .
H21A H 1.0628 -0.3143 0.1470 0.076 Uiso 1 1 calc R
C22 C 1.0663(2) -0.2628(3) 0.0866(2) 0.0604(14) Uani 1 1 d .
H22A H 1.0439 -0.2421 0.0592 0.073 Uiso 1 1 calc R
C23 C 1.1280(2) -0.2578(3) 0.0894(2) 0.0576(14) Uani 1 1 d .
C24 C 1.1629(3) -0.3164(4) 0.1140(3) 0.082(2) Uani 1 1 d .
H24A H 1.1472 -0.3584 0.1289 0.098 Uiso 1 1 calc R
C25 C 1.2207(3) -0.3131(5) 0.1166(3) 0.100(3) Uani 1 1 d .
H25A H 1.2434 -0.3526 0.1335 0.120 Uiso 1 1 calc R
C26 C 1.2449(3) -0.2529(6) 0.0947(3) 0.098(3) Uani 1 1 d .
H26A H 1.2838 -0.2510 0.0968 0.118 Uiso 1 1 calc R
C27 C 1.2113(2) -0.1947(4) 0.0695(3) 0.0757(18) Uani 1 1 d .
H27A H 1.2278 -0.1536 0.0544 0.091 Uiso 1 1 calc R
C28 C 1.1538(2) -0.1968(3) 0.0664(2) 0.0555(13) Uani 1 1 d .
C29 C 0.5137(3) -0.0787(3) -0.2288(2) 0.0607(14) Uani 1 1 d .
C30 C 0.5703(3) -0.0789(4) -0.2319(3) 0.0804(19) Uani 1 1 d .
H30A H 0.5956 -0.1078 -0.2097 0.096 Uiso 1 1 calc R
C31 C 0.5897(3) -0.0365(5) -0.2678(3) 0.094(2) Uani 1 1 d .
H31A H 0.6280 -0.0353 -0.2692 0.113 Uiso 1 1 calc R
C32 C 0.5519(4) 0.0035(5) -0.3012(3) 0.093(2) Uani 1 1 d .
H32A H 0.5641 0.0292 -0.3268 0.112 Uiso 1 1 calc R
C33 C 0.4959(3) 0.0062(4) -0.2973(3) 0.0764(18) Uani 1 1 d .
H33A H 0.4711 0.0352 -0.3199 0.092 Uiso 1 1 calc R
C34 C 0.4749(3) -0.0330(3) -0.2607(2) 0.0624(15) Uani 1 1 d .
C35 C 0.4146(3) -0.0277(4) -0.2573(2) 0.0662(15) Uani 1 1 d .
H35A H 0.4012 -0.0651 -0.2375 0.079 Uiso 1 1 calc R
C36 C 0.3777(3) 0.0245(4) -0.2794(2) 0.0682(16) Uani 1 1 d .
H36A H 0.3918 0.0631 -0.2980 0.082 Uiso 1 1 calc R
C37 C 0.3185(3) 0.0291(3) -0.2782(2) 0.0614(14) Uani 1 1 d .
C38 C 0.2845(3) 0.0844(4) -0.3077(2) 0.0668(15) Uani 1 1 d .
H38A H 0.3013 0.1192 -0.3268 0.080 Uiso 1 1 calc R
C39 C 0.2272(3) 0.0886(4) -0.3093(2) 0.0709(16) Uani 1 1 d .
H39A H 0.2066 0.1275 -0.3286 0.085 Uiso 1 1 calc R
C40 C 0.2907(3) -0.0223(4) -0.2505(2) 0.0670(16) Uani 1 1 d .
H40A H 0.3117 -0.0592 -0.2299 0.080 Uiso 1 1 calc R
C41 C 0.2326(3) -0.0192(4) -0.2532(2) 0.0674(16) Uani 1 1 d .
H41A H 0.2156 -0.0551 -0.2349 0.081 Uiso 1 1 calc R
C42 C 0.1987(3) 0.0358(4) -0.2825(2) 0.0680(16) Uani 1 1 d .
C43 C 0.1372(3) 0.0372(4) -0.2885(3) 0.0701(17) Uani 1 1 d .
C44 C 0.1066(3) 0.1081(4) -0.3004(3) 0.089(2) Uani 1 1 d .
H44A H 0.1258 0.1561 -0.3029 0.106 Uiso 1 1 calc R
C45 C 0.0490(3) 0.1084(5) -0.3083(3) 0.095(2) Uani 1 1 d .
H45A H 0.0299 0.1568 -0.3160 0.114 Uiso 1 1 calc R
C46 C 0.1068(3) -0.0310(4) -0.2841(3) 0.092(2) Uani 1 1 d .
H46A H 0.1259 -0.0790 -0.2755 0.110 Uiso 1 1 calc R
C47 C 0.0483(3) -0.0312(4) -0.2921(3) 0.087(2) Uani 1 1 d .
H47A H 0.0294 -0.0791 -0.2884 0.104 Uiso 1 1 calc R
C48 C 0.0179(3) 0.0375(4) -0.3053(3) 0.0742(17) Uani 1 1 d .
C49 C -0.0445(3) 0.0417(5) -0.3129(3) 0.0788(19) Uani 1 1 d .
H49A H -0.0611 0.0876 -0.3280 0.095 Uiso 1 1 calc R
C50 C -0.0782(3) -0.0118(4) -0.3006(2) 0.0707(16) Uani 1 1 d .
H50A H -0.0620 -0.0601 -0.2884 0.085 Uiso 1 1 calc R
C51 C -0.1396(3) -0.0039(4) -0.3041(2) 0.0680(16) Uani 1 1 d .
C52 C -0.1696(3) 0.0588(5) -0.3303(3) 0.087(2) Uani 1 1 d .
H52A H -0.1509 0.0945 -0.3474 0.104 Uiso 1 1 calc R
C53 C -0.2263(3) 0.0679(6) -0.3309(3) 0.094(2) Uani 1 1 d .
H53A H -0.2452 0.1107 -0.3479 0.113 Uiso 1 1 calc R
C54 C -0.2558(3) 0.0154(6) -0.3072(3) 0.097(2) Uani 1 1 d .
H54A H -0.2944 0.0218 -0.3083 0.116 Uiso 1 1 calc R
C55 C -0.2272(3) -0.0469(5) -0.2817(3) 0.085(2) Uani 1 1 d .
H55A H -0.2466 -0.0830 -0.2653 0.102 Uiso 1 1 calc R
C56 C -0.1701(2) -0.0562(4) -0.2802(2) 0.0630(15) Uani 1 1 d .
C57 C 0.3706(2) -0.2707(3) -0.0852(2) 0.0571(13) Uani 1 1 d .
C58 C 0.4272(2) -0.2712(4) -0.0904(2) 0.0675(16) Uani 1 1 d .
H58A H 0.4432 -0.2254 -0.1015 0.081 Uiso 1 1 calc R
C59 C 0.4589(3) -0.3386(4) -0.0793(3) 0.0783(19) Uani 1 1 d .
H59A H 0.4969 -0.3383 -0.0820 0.094 Uiso 1 1 calc R
C60 C 0.4353(3) -0.4070(5) -0.0644(3) 0.086(2) Uani 1 1 d .
H60A H 0.4571 -0.4532 -0.0575 0.103 Uiso 1 1 calc R
C61 C 0.3791(3) -0.4079(4) -0.0594(3) 0.0750(18) Uani 1 1 d .
H61A H 0.3636 -0.4550 -0.0494 0.090 Uiso 1 1 calc R
C62 C 0.3454(2) -0.3394(3) -0.0692(2) 0.0604(14) Uani 1 1 d .
C63 C 0.2859(2) -0.3408(3) -0.0627(2) 0.0591(14) Uani 1 1 d .
H63A H 0.2698 -0.2923 -0.0556 0.071 Uiso 1 1 calc R
C64 C 0.2540(2) -0.4061(3) -0.0662(2) 0.0616(14) Uani 1 1 d .
H64A H 0.2711 -0.4545 -0.0721 0.074 Uiso 1 1 calc R
C65 C 0.1940(2) -0.4097(3) -0.0617(2) 0.0544(13) Uani 1 1 d .
C66 C 0.1672(2) -0.3497(3) -0.0408(2) 0.0629(15) Uani 1 1 d .
H66A H 0.1880 -0.3055 -0.0274 0.075 Uiso 1 1 calc R
C67 C 0.1103(2) -0.3530(3) -0.0391(2) 0.0613(14) Uani 1 1 d .
H67A H 0.0936 -0.3117 -0.0243 0.074 Uiso 1 1 calc R
C68 C 0.1616(3) -0.4750(3) -0.0803(2) 0.0659(16) Uani 1 1 d .
H68A H 0.1788 -0.5174 -0.0937 0.079 Uiso 1 1 calc R
C69 C 0.1049(2) -0.4791(3) -0.0798(2) 0.0628(15) Uani 1 1 d .
H69A H 0.0845 -0.5235 -0.0933 0.075 Uiso 1 1 calc R
C70 C 0.0775(2) -0.4186(3) -0.05949(19) 0.0520(12) Uani 1 1 d .
C71 C 0.0166(2) -0.4229(3) -0.05820(19) 0.0516(12) Uani 1 1 d .
C72 C -0.0163(2) -0.3545(3) -0.0560(2) 0.0616(14) Uani 1 1 d .
H72A H 0.0007 -0.3041 -0.0559 0.074 Uiso 1 1 calc R
C73 C -0.0724(2) -0.3584(4) -0.0539(2) 0.0648(15) Uani 1 1 d .
H73A H -0.0926 -0.3110 -0.0520 0.078 Uiso 1 1 calc R
C74 C -0.0115(3) -0.4974(3) -0.0593(2) 0.0620(15) Uani 1 1 d .
H74A H 0.0087 -0.5447 -0.0614 0.074 Uiso 1 1 calc R
C75 C -0.0675(3) -0.5021(4) -0.0574(2) 0.0645(15) Uani 1 1 d .
H75A H -0.0845 -0.5526 -0.0580 0.077 Uiso 1 1 calc R
C76 C -0.1000(2) -0.4335(4) -0.0547(2) 0.0615(14) Uani 1 1 d .
C77 C -0.1594(3) -0.4398(4) -0.0513(2) 0.0696(16) Uani 1 1 d .
H77A H -0.1734 -0.4914 -0.0478 0.083 Uiso 1 1 calc R
C78 C -0.1947(3) -0.3806(4) -0.0526(2) 0.0719(17) Uani 1 1 d .
H78A H -0.1799 -0.3297 -0.0564 0.086 Uiso 1 1 calc R
C79 C -0.2552(3) -0.3825(4) -0.0489(2) 0.0675(16) Uani 1 1 d .
C80 C -0.2811(3) -0.4542(5) -0.0394(3) 0.088(2) Uani 1 1 d .
H80A H -0.2594 -0.5008 -0.0342 0.105 Uiso 1 1 calc R
C81 C -0.3374(3) -0.4584(5) -0.0376(3) 0.090(2) Uani 1 1 d .
H81A H -0.3539 -0.5077 -0.0325 0.108 Uiso 1 1 calc R
C82 C -0.3692(3) -0.3903(6) -0.0433(3) 0.094(2) Uani 1 1 d .
H82A H -0.4073 -0.3927 -0.0414 0.113 Uiso 1 1 calc R
C83 C -0.3453(3) -0.3183(5) -0.0517(3) 0.096(2) Uani 1 1 d .
H83A H -0.3672 -0.2718 -0.0556 0.116 Uiso 1 1 calc R
C84 C -0.2883(3) -0.3143(4) -0.0544(3) 0.0748(18) Uani 1 1 d .
C85 C 0.5158(3) 0.1119(4) -0.1540(2) 0.0704(16) Uani 1 1 d .
H85A H 0.5442 0.0795 -0.1374 0.085 Uiso 1 1 calc R
C86 C 0.5305(3) 0.1728(4) -0.1838(3) 0.0799(19) Uani 1 1 d .
H86A H 0.5680 0.1810 -0.1865 0.096 Uiso 1 1 calc R
C87 C 0.4899(3) 0.2190(4) -0.2081(2) 0.0764(19) Uani 1 1 d .
H87A H 0.4993 0.2600 -0.2277 0.092 Uiso 1 1 calc R
C88 C 0.4330(3) 0.2061(3) -0.2043(2) 0.0630(15) Uani 1 1 d .
C89 C 0.3877(3) 0.2518(4) -0.2300(2) 0.0767(19) Uani 1 1 d .
H89A H 0.3952 0.2920 -0.2510 0.092 Uiso 1 1 calc R
C90 C 0.3342(3) 0.2382(4) -0.2246(2) 0.0781(19) Uani 1 1 d .
H90A H 0.3054 0.2693 -0.2417 0.094 Uiso 1 1 calc R
C91 C 0.3208(3) 0.1772(3) -0.1932(2) 0.0635(15) Uani 1 1 d .
C92 C 0.2652(3) 0.1611(4) -0.1867(2) 0.0703(17) Uani 1 1 d .
H92A H 0.2352 0.1912 -0.2030 0.084 Uiso 1 1 calc R
C93 C 0.2557(3) 0.1013(4) -0.1567(2) 0.0702(16) Uani 1 1 d .
H93A H 0.2193 0.0905 -0.1516 0.084 Uiso 1 1 calc R
C94 C 0.3008(2) 0.0561(4) -0.1334(2) 0.0622(14) Uani 1 1 d .
H94A H 0.2932 0.0141 -0.1138 0.075 Uiso 1 1 calc R
C95 C 0.3643(2) 0.1300(3) -0.16739(19) 0.0518(12) Uani 1 1 d .
C96 C 0.4215(2) 0.1444(3) -0.17298(19) 0.0517(12) Uani 1 1 d .
C97 C 1.0203(3) 0.2273(4) 0.1547(2) 0.0726(17) Uani 1 1 d .
H97A H 1.0583 0.2406 0.1620 0.087 Uiso 1 1 calc R
C98 C 0.9808(3) 0.2837(4) 0.1633(3) 0.084(2) Uani 1 1 d .
H98A H 0.9927 0.3337 0.1762 0.100 Uiso 1 1 calc R
C99 C 0.9257(3) 0.2666(4) 0.1533(3) 0.085(2) Uani 1 1 d .
H99A H 0.8990 0.3044 0.1589 0.101 Uiso 1 1 calc R
C100 C 0.9088(3) 0.1903(4) 0.1342(2) 0.0678(16) Uani 1 1 d .
C101 C 0.8505(3) 0.1665(5) 0.1228(3) 0.093(2) Uani 1 1 d .
H10F H 0.8225 0.2029 0.1275 0.111 Uiso 1 1 calc R
C102 C 0.8360(3) 0.0930(5) 0.1056(3) 0.085(2) Uani 1 1 d .
H10G H 0.7981 0.0789 0.0988 0.102 Uiso 1 1 calc R
C103 C 0.8776(2) 0.0353(4) 0.0974(2) 0.0662(16) Uani 1 1 d .
C104 C 0.8641(3) -0.0411(4) 0.0793(3) 0.0768(19) Uani 1 1 d .
H10E H 0.8266 -0.0573 0.0720 0.092 Uiso 1 1 calc R
C105 C 0.9064(3) -0.0926(4) 0.0721(3) 0.0744(18) Uani 1 1 d .
H10D H 0.8978 -0.1436 0.0591 0.089 Uiso 1 1 calc R
C106 C 0.9618(2) -0.0679(4) 0.0843(2) 0.0654(15) Uani 1 1 d .
H10B H 0.9901 -0.1043 0.0806 0.079 Uiso 1 1 calc R
C107 C 0.9350(2) 0.0567(3) 0.1086(2) 0.0523(12) Uani 1 1 d .
C108 C 0.9504(2) 0.1356(3) 0.1269(2) 0.0539(13) Uani 1 1 d .
C109 C 1.2310(3) 0.0129(5) 0.1430(3) 0.086(2) Uani 1 1 d .
H10C H 1.2304 0.0598 0.1250 0.104 Uiso 1 1 calc R
C110 C 1.2832(3) -0.0261(7) 0.1590(4) 0.124(4) Uani 1 1 d .
H11B H 1.3164 -0.0057 0.1513 0.149 Uiso 1 1 calc R
C111 C 1.2834(5) -0.0934(8) 0.1856(4) 0.142(5) Uani 1 1 d .
H11C H 1.3174 -0.1195 0.1965 0.170 Uiso 1 1 calc R
C112 C 1.2351(4) -0.1240(5) 0.1966(3) 0.109(3) Uani 1 1 d .
C113 C 1.2339(7) -0.1938(8) 0.2276(6) 0.175(9) Uani 1 1 d .
H11H H 1.2673 -0.2211 0.2391 0.210 Uiso 1 1 calc R
C114 C 1.1884(7) -0.2179(8) 0.2393(6) 0.170(8) Uani 1 1 d .
H11G H 1.1896 -0.2636 0.2585 0.204 Uiso 1 1 calc R
C115 C 1.1352(5) -0.1792(4) 0.2248(3) 0.112(3) Uani 1 1 d .
C116 C 1.0847(7) -0.2022(5) 0.2387(3) 0.143(6) Uani 1 1 d .
H11D H 1.0843 -0.2462 0.2591 0.171 Uiso 1 1 calc R
C117 C 1.0372(5) -0.1623(5) 0.2235(3) 0.115(4) Uani 1 1 d .
H11F H 1.0040 -0.1770 0.2337 0.138 Uiso 1 1 calc R
C118 C 1.0378(4) -0.0978(4) 0.1918(2) 0.082(2) Uani 1 1 d .
H11E H 1.0042 -0.0708 0.1808 0.098 Uiso 1 1 calc R
C119 C 1.1331(4) -0.1132(3) 0.1936(2) 0.077(2) Uani 1 1 d .
C120 C 1.1844(3) -0.0832(4) 0.1802(2) 0.077(2) Uani 1 1 d .

loop_
_atom_site_aniso_label
_atom_site_aniso_U_11
_atom_site_aniso_U_22
_atom_site_aniso_U_33
_atom_site_aniso_U_23
_atom_site_aniso_U_13
_atom_site_aniso_U_12
Pr1 0.04387(15) 0.04329(15) 0.04795(17) 0.00452(11) 0.01012(12) -0.00340(11)
Pr2 0.04097(14) 0.03843(14) 0.04980(17) 0.00261(11) 0.00523(11) 0.00304(10)
S1 0.0549(7) 0.0445(6) 0.0510(7) 0.0059(5) 0.0095(6) -0.0041(5)
S2 0.0557(7) 0.0523(7) 0.0536(8) -0.0038(6) 0.0093(6) 0.0131(6)
S3 0.0786(10) 0.0517(8) 0.0692(10) -0.0021(7) 0.0224(8) 0.0006(7)
S4 0.0762(10) 0.0586(8) 0.0655(10) -0.0141(7) -0.0002(8) -0.0116(7)
S5 0.0451(7) 0.0524(8) 0.0989(13) 0.0003(8) 0.0124(7) -0.0094(6)
S6 0.0636(10) 0.0819(12) 0.146(2) 0.0235(13) 0.0361(12) 0.0025(9)
O1 0.070(2) 0.051(2) 0.063(2) 0.0003(17) 0.0025(19) -0.0098(18)
O2 0.055(2) 0.065(2) 0.069(3) 0.022(2) 0.0101(19) 0.0045(18)
O3 0.065(2) 0.062(2) 0.061(2) 0.0014(18) 0.0235(19) -0.0006(18)
O4 0.058(2) 0.0432(18) 0.057(2) -0.0034(15) 0.0126(17) 0.0081(15)
O5 0.077(3) 0.070(3) 0.077(3) 0.010(2) 0.038(2) 0.012(2)
O6 0.071(3) 0.069(3) 0.062(3) -0.010(2) -0.007(2) 0.019(2)
O7 0.087(3) 0.062(2) 0.071(3) -0.007(2) 0.034(2) 0.000(2)
O8 0.098(3) 0.061(3) 0.092(3) -0.005(2) 0.021(3) -0.023(2)
O9 0.103(4) 0.084(3) 0.098(4) 0.022(3) 0.019(3) 0.026(3)
O10 0.057(2) 0.057(2) 0.051(2) -0.0025(16) -0.0002(16) -0.0093(17)
O11 0.094(3) 0.085(3) 0.093(4) -0.003(3) -0.006(3) -0.044(3)
O12 0.132(4) 0.070(3) 0.092(4) -0.031(3) 0.015(3) 0.020(3)
O13 0.054(2) 0.061(2) 0.088(3) 0.003(2) 0.017(2) -0.0143(18)
O14 0.070(3) 0.054(2) 0.123(4) -0.006(2) 0.036(3) -0.011(2)
O15 0.050(2) 0.073(3) 0.114(4) 0.009(3) -0.007(2) -0.011(2)
O16 0.076(3) 0.118(4) 0.148(5) 0.017(4) 0.019(3) -0.039(3)
O17 0.151(5) 0.127(5) 0.105(5) 0.058(4) -0.018(4) -0.057(4)
O18 0.091(4) 0.094(4) 0.274(10) 0.003(5) 0.037(5) 0.003(3)
O19 0.066(3) 0.087(3) 0.077(3) 0.000(2) 0.028(2) -0.002(2)
O20 0.052(2) 0.078(3) 0.070(3) 0.010(2) 0.0119(19) -0.0030(19)
O21 0.071(3) 0.058(2) 0.084(3) -0.003(2) 0.020(2) -0.0155(19)
O22 0.060(2) 0.070(3) 0.075(3) -0.004(2) 0.021(2) -0.0124(19)
O23 0.068(2) 0.096(3) 0.051(2) 0.015(2) 0.0025(19) 0.017(2)
O24 0.152(6) 0.098(4) 0.137(6) 0.007(4) -0.016(4) -0.024(4)
O25 0.080(3) 0.149(5) 0.111(5) -0.003(4) 0.021(3) 0.024(3)
O26 0.090(8) 0.277(19) 0.132(12) -0.110(12) -0.021(7) 0.087(10)
N1 0.052(2) 0.053(2) 0.049(3) 0.0002(19) 0.0060(19) -0.0029(19)
N2 0.063(3) 0.051(3) 0.056(3) 0.006(2) 0.016(2) -0.008(2)
N3 0.062(3) 0.046(2) 0.063(3) -0.003(2) 0.013(2) 0.015(2)
N4 0.047(2) 0.051(2) 0.068(3) 0.001(2) 0.014(2) 0.0056(19)
N5 0.056(3) 0.066(3) 0.063(3) -0.001(2) 0.000(2) 0.016(2)
N6 0.096(4) 0.041(2) 0.048(3) 0.0012(19) 0.005(3) -0.006(2)
C1 0.054(3) 0.053(3) 0.053(3) 0.002(2) 0.014(2) -0.005(2)
C2 0.061(3) 0.070(4) 0.071(4) 0.012(3) 0.014(3) -0.003(3)
C3 0.068(4) 0.104(6) 0.092(5) 0.019(4) 0.031(4) -0.011(4)
C4 0.091(5) 0.097(5) 0.082(5) 0.027(4) 0.022(4) -0.027(4)
C5 0.080(4) 0.077(4) 0.075(5) 0.031(3) 0.007(3) -0.016(3)
C6 0.064(3) 0.050(3) 0.061(4) 0.007(2) 0.009(3) -0.005(2)
C7 0.063(3) 0.061(3) 0.069(4) 0.015(3) 0.005(3) -0.006(3)
C8 0.072(4) 0.063(4) 0.058(4) 0.011(3) 0.011(3) 0.002(3)
C9 0.070(3) 0.051(3) 0.050(3) 0.002(2) 0.009(3) 0.001(3)
C10 0.079(4) 0.059(3) 0.062(4) 0.019(3) 0.018(3) 0.012(3)
C11 0.072(4) 0.055(3) 0.058(4) 0.016(3) 0.012(3) 0.016(3)
C12 0.071(4) 0.083(4) 0.068(4) 0.027(3) -0.002(3) 0.000(3)
C13 0.074(4) 0.068(4) 0.073(4) 0.021(3) 0.007(3) -0.004(3)
C14 0.070(3) 0.045(3) 0.052(3) 0.003(2) 0.006(3) 0.006(2)
C15 0.064(3) 0.042(3) 0.059(3) 0.002(2) 0.003(3) 0.000(2)
C16 0.076(4) 0.070(4) 0.051(3) 0.006(3) 0.005(3) -0.001(3)
C17 0.076(4) 0.067(4) 0.055(4) 0.002(3) -0.002(3) -0.006(3)
C18 0.068(3) 0.057(3) 0.048(3) 0.001(2) 0.002(3) -0.008(3)
C19 0.070(4) 0.056(3) 0.056(3) -0.001(3) 0.005(3) -0.012(3)
C20 0.075(4) 0.040(3) 0.061(4) 0.003(2) -0.001(3) 0.001(2)
C21 0.069(4) 0.052(3) 0.062(4) 0.001(3) -0.008(3) 0.004(3)
C22 0.061(3) 0.049(3) 0.067(4) 0.002(3) -0.002(3) 0.005(2)
C23 0.056(3) 0.045(3) 0.067(4) -0.010(2) 0.000(3) 0.013(2)
C24 0.077(4) 0.071(4) 0.089(5) 0.008(4) -0.006(4) 0.026(3)
C25 0.077(5) 0.095(6) 0.119(7) 0.015(5) -0.007(4) 0.046(4)
C26 0.061(4) 0.114(7) 0.113(7) 0.003(5) 0.000(4) 0.035(4)
C27 0.053(3) 0.087(5) 0.085(5) -0.006(4) 0.006(3) 0.020(3)
C28 0.050(3) 0.056(3) 0.058(3) -0.012(2) 0.001(2) 0.014(2)
C29 0.070(4) 0.053(3) 0.064(4) -0.011(3) 0.023(3) -0.005(3)
C30 0.078(4) 0.079(4) 0.087(5) -0.009(4) 0.024(4) -0.001(4)
C31 0.078(5) 0.097(6) 0.117(7) -0.001(5) 0.041(5) -0.017(4)
C32 0.100(6) 0.093(6) 0.095(6) 0.005(4) 0.042(5) -0.015(4)
C33 0.090(5) 0.069(4) 0.074(5) 0.006(3) 0.025(4) -0.013(3)
C34 0.080(4) 0.045(3) 0.061(4) -0.009(3) 0.013(3) -0.011(3)
C35 0.076(4) 0.059(3) 0.067(4) -0.004(3) 0.020(3) -0.008(3)
C36 0.077(4) 0.049(3) 0.078(4) 0.001(3) 0.013(3) -0.002(3)
C37 0.067(4) 0.050(3) 0.068(4) -0.014(3) 0.016(3) -0.009(3)
C38 0.077(4) 0.057(3) 0.071(4) -0.007(3) 0.027(3) -0.007(3)
C39 0.076(4) 0.062(4) 0.076(4) -0.005(3) 0.015(3) -0.003(3)
C40 0.080(4) 0.054(3) 0.068(4) -0.008(3) 0.015(3) -0.002(3)
C41 0.081(4) 0.051(3) 0.076(4) -0.012(3) 0.029(3) -0.011(3)
C42 0.080(4) 0.052(3) 0.074(4) -0.016(3) 0.019(3) -0.005(3)
C43 0.078(4) 0.057(3) 0.083(5) -0.011(3) 0.035(3) -0.008(3)
C44 0.087(5) 0.060(4) 0.128(7) 0.010(4) 0.046(5) -0.001(3)
C45 0.095(5) 0.073(5) 0.129(7) 0.024(4) 0.051(5) 0.010(4)
C46 0.087(5) 0.053(4) 0.137(7) 0.007(4) 0.023(5) 0.001(3)
C47 0.079(5) 0.059(4) 0.127(7) -0.002(4) 0.032(4) -0.011(3)
C48 0.085(5) 0.066(4) 0.074(4) -0.008(3) 0.022(4) -0.001(3)
C49 0.081(5) 0.085(5) 0.074(5) -0.002(4) 0.023(4) 0.013(4)
C50 0.079(4) 0.073(4) 0.060(4) -0.005(3) 0.012(3) 0.000(3)
C51 0.070(4) 0.080(4) 0.051(4) -0.008(3) 0.003(3) 0.004(3)
C52 0.085(5) 0.109(6) 0.064(4) 0.013(4) 0.006(4) 0.018(4)
C53 0.085(5) 0.128(7) 0.065(5) 0.003(4) -0.001(4) 0.038(5)
C54 0.071(5) 0.139(8) 0.075(5) -0.005(5) 0.000(4) 0.021(5)
C55 0.073(4) 0.109(6) 0.068(5) -0.008(4) 0.000(4) -0.007(4)
C56 0.059(3) 0.074(4) 0.049(3) -0.017(3) -0.011(3) -0.003(3)
C57 0.048(3) 0.050(3) 0.073(4) -0.001(3) 0.010(3) -0.005(2)
C58 0.051(3) 0.067(4) 0.085(5) -0.010(3) 0.015(3) -0.011(3)
C59 0.055(3) 0.075(4) 0.104(6) 0.002(4) 0.011(3) 0.004(3)
C60 0.067(4) 0.078(5) 0.111(6) 0.017(4) 0.012(4) 0.019(3)
C61 0.072(4) 0.065(4) 0.089(5) 0.013(3) 0.016(3) 0.000(3)
C62 0.058(3) 0.051(3) 0.072(4) 0.003(3) 0.012(3) -0.004(2)
C63 0.059(3) 0.054(3) 0.065(4) 0.005(3) 0.014(3) -0.008(2)
C64 0.064(3) 0.052(3) 0.072(4) 0.003(3) 0.023(3) -0.005(3)
C65 0.069(3) 0.042(3) 0.056(3) 0.003(2) 0.022(3) -0.007(2)
C66 0.068(4) 0.052(3) 0.070(4) -0.010(3) 0.017(3) -0.016(3)
C67 0.069(4) 0.047(3) 0.071(4) -0.018(3) 0.019(3) -0.009(3)
C68 0.073(4) 0.039(3) 0.093(5) -0.008(3) 0.032(3) -0.006(3)
C69 0.067(4) 0.041(3) 0.081(4) -0.005(3) 0.017(3) -0.013(2)
C70 0.061(3) 0.045(3) 0.051(3) 0.002(2) 0.012(2) -0.007(2)
C71 0.061(3) 0.047(3) 0.048(3) -0.001(2) 0.013(2) -0.005(2)
C72 0.064(3) 0.048(3) 0.074(4) 0.001(3) 0.015(3) -0.004(2)
C73 0.061(3) 0.060(3) 0.077(4) 0.002(3) 0.022(3) -0.002(3)
C74 0.069(4) 0.046(3) 0.073(4) -0.004(3) 0.016(3) -0.009(2)
C75 0.066(4) 0.055(3) 0.072(4) -0.001(3) 0.011(3) -0.014(3)
C76 0.060(3) 0.065(4) 0.058(4) 0.001(3) 0.006(3) -0.013(3)
C77 0.059(3) 0.073(4) 0.077(4) -0.003(3) 0.012(3) -0.015(3)
C78 0.061(4) 0.085(5) 0.070(4) 0.009(3) 0.012(3) -0.022(3)
C79 0.061(3) 0.087(4) 0.055(4) 0.007(3) 0.010(3) -0.015(3)
C80 0.074(4) 0.103(6) 0.086(5) 0.028(4) 0.015(4) -0.018(4)
C81 0.073(5) 0.109(6) 0.088(6) 0.017(4) 0.015(4) -0.031(4)
C82 0.059(4) 0.125(7) 0.103(6) -0.002(5) 0.028(4) -0.031(4)
C83 0.063(4) 0.106(6) 0.129(7) 0.003(5) 0.041(4) -0.013(4)
C84 0.061(4) 0.088(5) 0.081(5) 0.000(4) 0.027(3) -0.016(3)
C85 0.066(4) 0.075(4) 0.073(4) 0.015(3) 0.020(3) -0.012(3)
C86 0.084(5) 0.081(5) 0.083(5) 0.014(4) 0.037(4) -0.013(4)
C87 0.108(5) 0.061(4) 0.068(4) 0.007(3) 0.038(4) -0.013(4)
C88 0.099(5) 0.043(3) 0.051(3) 0.005(2) 0.022(3) 0.001(3)
C89 0.121(6) 0.045(3) 0.065(4) 0.012(3) 0.021(4) 0.002(3)
C90 0.108(6) 0.051(3) 0.072(4) 0.011(3) 0.005(4) 0.017(3)
C91 0.090(4) 0.044(3) 0.053(3) -0.010(2) 0.006(3) 0.007(3)
C92 0.070(4) 0.061(4) 0.073(4) -0.012(3) -0.005(3) 0.018(3)
C93 0.057(3) 0.078(4) 0.073(4) -0.003(3) 0.004(3) 0.008(3)
C94 0.052(3) 0.070(4) 0.063(4) 0.006(3) 0.005(3) -0.005(3)
C95 0.064(3) 0.041(3) 0.052(3) -0.005(2) 0.012(2) 0.002(2)
C96 0.075(3) 0.037(2) 0.045(3) -0.003(2) 0.015(3) -0.005(2)
C97 0.077(4) 0.058(4) 0.080(5) -0.012(3) 0.006(3) 0.012(3)
C98 0.105(6) 0.052(4) 0.094(5) -0.011(3) 0.021(4) 0.019(4)
C99 0.100(6) 0.064(4) 0.097(6) -0.003(4) 0.037(4) 0.034(4)
C100 0.069(4) 0.071(4) 0.069(4) 0.008(3) 0.025(3) 0.027(3)
C101 0.072(4) 0.095(6) 0.121(7) 0.011(5) 0.043(4) 0.036(4)
C102 0.044(3) 0.099(5) 0.116(6) 0.010(5) 0.028(4) 0.014(3)
C103 0.047(3) 0.077(4) 0.075(4) 0.012(3) 0.015(3) 0.008(3)
C104 0.055(3) 0.077(4) 0.103(6) 0.008(4) 0.023(3) -0.010(3)
C105 0.067(4) 0.058(4) 0.097(5) -0.004(3) 0.011(3) -0.016(3)
C106 0.056(3) 0.057(3) 0.086(5) -0.001(3) 0.019(3) 0.002(3)
C107 0.047(3) 0.054(3) 0.057(3) 0.010(2) 0.013(2) 0.010(2)
C108 0.051(3) 0.053(3) 0.060(3) 0.007(2) 0.016(2) 0.013(2)
C109 0.049(3) 0.107(6) 0.099(6) -0.001(4) 0.001(3) 0.015(3)
C110 0.051(4) 0.172(10) 0.138(9) -0.031(8) -0.016(5) 0.026(5)
C111 0.107(7) 0.153(10) 0.138(9) -0.038(7) -0.054(7) 0.083(8)
C112 0.115(7) 0.096(6) 0.097(6) -0.022(5) -0.036(5) 0.057(5)
C113 0.252(19) 0.100(11) 0.130(12) -0.012(8) -0.086(13) 0.103(12)
C114 0.30(2) 0.072(7) 0.101(9) 0.015(6) -0.052(14) 0.056(12)
C115 0.216(11) 0.045(4) 0.063(5) 0.011(3) -0.009(6) 0.018(5)
C116 0.308(18) 0.050(5) 0.071(6) 0.015(4) 0.035(8) -0.033(7)
C117 0.226(12) 0.057(5) 0.073(5) -0.007(4) 0.058(7) -0.045(6)
C118 0.130(6) 0.056(4) 0.064(4) -0.010(3) 0.029(4) -0.026(4)
C119 0.141(6) 0.037(3) 0.044(3) -0.004(2) -0.007(4) 0.015(3)
C120 0.094(5) 0.061(4) 0.064(4) -0.010(3) -0.018(4) 0.029(4)

loop_
_atom_type_symbol
_atom_type_description
_atom_type_scat_dispersion_real
_atom_type_scat_dispersion_imag
_atom_type_scat_source
C C 0.0033 0.0016 'International Tables Vol C Tables 4.2.6.8 and 6.1.1.4'
H H 0.0000 0.0000 'International Tables Vol C Tables 4.2.6.8 and 6.1.1.4'
N N 0.0061 0.0033 'International Tables Vol C Tables 4.2.6.8 and 6.1.1.4'
O O 0.0106 0.0060 'International Tables Vol C Tables 4.2.6.8 and 6.1.1.4'
S S 0.1246 0.1234 'International Tables Vol C Tables 4.2.6.8 and 6.1.1.4'
Pr Pr -0.2180 2.8214 'International Tables Vol C Tables 4.2.6.8 and 6.1.1.4'

loop_
_geom_angle_atom_site_label_1
_geom_angle_atom_site_label_2
_geom_angle_atom_site_label_3
_geom_angle
_geom_angle_site_symmetry_1
_geom_angle_site_symmetry_3
O7 Pr1 O1 142.98(14) . 3_655
O7 Pr1 O13 74.94(14) . .
O1 Pr1 O13 141.40(14) 3_655 .
O7 Pr1 O20 77.13(15) . .
O1 Pr1 O20 74.48(14) 3_655 .
O13 Pr1 O20 138.14(14) . .
O7 Pr1 O2 99.03(14) . .
O1 Pr1 O2 95.51(14) 3_655 .
O13 Pr1 O2 80.26(14) . .
O20 Pr1 O2 74.03(13) . .
O7 Pr1 O19 146.83(14) . .
O1 Pr1 O19 70.09(14) 3_655 .
O13 Pr1 O19 72.97(14) . .
O20 Pr1 O19 123.62(14) . .
O2 Pr1 O19 67.50(14) . .
O7 Pr1 N1 103.27(15) . .
O1 Pr1 N1 82.78(13) 3_655 .
O13 Pr1 N1 79.63(13) . .
O20 Pr1 N1 137.46(13) . .
O2 Pr1 N1 144.76(13) . .
O19 Pr1 N1 79.05(14) . .
O7 Pr1 N2 74.87(14) . .
O1 Pr1 N2 76.19(14) 3_655 .
O13 Pr1 N2 123.07(14) . .
O20 Pr1 N2 77.53(14) . .
O2 Pr1 N2 151.55(13) . .
O19 Pr1 N2 131.09(14) . .
N1 Pr1 N2 62.19(14) . .
O10 Pr2 O4 139.33(12) 3_655 .
O10 Pr2 O21 69.81(13) 3_655 .
O4 Pr2 O21 135.01(13) . .
O10 Pr2 O23 134.54(13) 3_655 .
O4 Pr2 O23 84.13(13) . .
O21 Pr2 O23 88.04(15) . .
O10 Pr2 O22 132.10(12) 3_655 .
O4 Pr2 O22 70.12(12) . .
O21 Pr2 O22 66.88(13) . .
O23 Pr2 O22 63.11(13) . .
O10 Pr2 N5 78.26(14) 3_655 .
O4 Pr2 N5 75.44(13) . .
O21 Pr2 N5 82.50(15) . .
O23 Pr2 N5 139.28(15) . .
O22 Pr2 N5 76.82(15) . .
O10 Pr2 N6 68.09(13) 3_655 .
O4 Pr2 N6 72.39(13) . .
O21 Pr2 N6 129.35(15) . .
O23 Pr2 N6 142.32(15) . .
O22 Pr2 N6 130.04(15) . .
N5 Pr2 N6 62.57(17) . .
O10 Pr2 N3 68.10(13) 3_655 .
O4 Pr2 N3 135.23(13) . .
O21 Pr2 N3 81.13(14) . .
O23 Pr2 N3 69.61(14) . .
O22 Pr2 N3 122.51(14) . .
N5 Pr2 N3 145.94(15) . .
N6 Pr2 N3 107.32(15) . .
O10 Pr2 N4 102.91(13) 3_655 .
O4 Pr2 N4 76.41(12) . .
O21 Pr2 N4 140.29(13) . .
O23 Pr2 N4 69.31(14) . .
O22 Pr2 N4 123.39(14) . .
N5 Pr2 N4 135.69(15) . .
N6 Pr2 N4 76.65(15) . .
N3 Pr2 N4 60.80(14) . .
O3 S1 O2 113.7(2) . .
O3 S1 O1 110.8(2) . .
O2 S1 O1 110.8(2) . .
O3 S1 C1 109.4(2) . .
O2 S1 C1 105.7(2) . .
O1 S1 C1 106.0(2) . .
O5 S2 O6 113.8(3) . .
O5 S2 O4 111.2(2) . .
O6 S2 O4 110.9(2) . .
O5 S2 C28 106.3(3) . .
O6 S2 C28 106.9(2) . .
O4 S2 C28 107.3(2) . .
O9 S3 O8 113.0(3) . .
O9 S3 O7 111.3(3) . .
O8 S3 O7 112.7(3) . .
O9 S3 C29 106.9(3) . .
O8 S3 C29 107.5(3) . .
O7 S3 C29 104.8(3) . .
O12 S4 O11 114.8(3) . .
O12 S4 O10 112.0(3) . .
O11 S4 O10 110.2(3) . .
O12 S4 C56 108.4(3) . .
O11 S4 C56 106.0(3) . .
O10 S4 C56 104.7(2) . .
O14 S5 O15 113.7(3) . .
O14 S5 O13 110.8(3) . .
O15 S5 O13 111.9(3) . .
O14 S5 C57 107.2(3) . .
O15 S5 C57 107.2(3) . .
O13 S5 C57 105.5(2) . .
O17 S6 O18 116.7(5) . .
O17 S6 O16 111.8(4) . .
O18 S6 O16 106.2(4) . .
O17 S6 C84 106.3(4) . .
O18 S6 C84 105.6(4) . .
O16 S6 C84 110.0(3) . .
S1 O1 Pr1 151.3(2) . 3_655
S1 O2 Pr1 142.5(2) . .
S2 O4 Pr2 148.0(2) . .
S3 O7 Pr1 170.3(3) . .
S4 O10 Pr2 146.5(2) . 3_655
S5 O13 Pr1 147.1(3) . .
C94 N1 C95 116.8(5) . .
C94 N1 Pr1 122.5(4) . .
C95 N1 Pr1 120.7(3) . .
C85 N2 C96 118.4(5) . .
C85 N2 Pr1 121.5(4) . .
C96 N2 Pr1 120.1(3) . .
C97 N3 C108 118.1(5) . .
C97 N3 Pr2 120.0(4) . .
C108 N3 Pr2 122.0(3) . .
C106 N4 C107 117.4(5) . .
C106 N4 Pr2 121.9(3) . .
C107 N4 Pr2 120.8(3) . .
C109 N5 C120 118.4(6) . .
C109 N5 Pr2 121.3(4) . .
C120 N5 Pr2 120.2(4) . .
C118 N6 C119 117.6(6) . .
C118 N6 Pr2 122.7(5) . .
C119 N6 Pr2 119.6(4) . .
C2 C1 C6 121.4(5) . .
C2 C1 S1 118.4(4) . .
C6 C1 S1 120.3(4) . .
C1 C2 C3 120.4(6) . .
C4 C3 C2 118.5(6) . .
C5 C4 C3 121.2(6) . .
C4 C5 C6 121.8(6) . .
C5 C6 C1 116.7(5) . .
C5 C6 C7 121.0(5) . .
C1 C6 C7 122.3(5) . .
C8 C7 C6 128.9(6) . .
C7 C8 C9 126.3(6) . .
C12 C9 C10 116.6(6) . .
C12 C9 C8 123.1(5) . .
C10 C9 C8 120.2(5) . .
C11 C10 C9 121.0(6) . .
C14 C11 C10 121.8(5) . .
C13 C12 C9 122.5(6) . .
C12 C13 C14 120.4(6) . .
C11 C14 C13 117.6(6) . .
C11 C14 C15 121.9(5) . .
C13 C14 C15 120.5(5) . .
C16 C15 C18 116.7(5) . .
C16 C15 C14 122.0(6) . .
C18 C15 C14 121.2(5) . .
C17 C16 C15 121.8(6) . .
C16 C17 C20 121.8(6) . .
C19 C18 C15 122.1(5) . .
C18 C19 C20 120.7(6) . .
C17 C20 C19 116.9(6) . .
C17 C20 C21 121.9(5) . .
C19 C20 C21 121.2(6) . .
C22 C21 C20 126.3(5) . .
C21 C22 C23 125.7(5) . .
C24 C23 C28 117.1(5) . .
C24 C23 C22 120.2(6) . .
C28 C23 C22 122.6(5) . .
C25 C24 C23 121.0(7) . .
C26 C25 C24 120.8(6) . .
C25 C26 C27 119.5(7) . .
C28 C27 C26 120.7(7) . .
C27 C28 C23 120.9(5) . .
C27 C28 S2 117.5(5) . .
C23 C28 S2 121.6(4) . .
C30 C29 C34 121.0(6) . .
C30 C29 S3 117.3(5) . .
C34 C29 S3 121.6(5) . .
C29 C30 C31 120.6(7) . .
C32 C31 C30 119.1(7) . .
C31 C32 C33 120.4(7) . .
C32 C33 C34 122.3(7) . .
C33 C34 C29 116.4(6) . .
C33 C34 C35 120.6(6) . .
C29 C34 C35 123.0(6) . .
C36 C35 C34 126.7(6) . .
C35 C36 C37 127.8(6) . .
C40 C37 C38 116.4(6) . .
C40 C37 C36 123.6(6) . .
C38 C37 C36 119.9(6) . .
C39 C38 C37 122.0(6) . .
C38 C39 C42 122.1(6) . .
C41 C40 C37 121.3(6) . .
C40 C41 C42 122.5(6) . .
C41 C42 C39 115.7(6) . .
C41 C42 C43 123.7(6) . .
C39 C42 C43 120.5(6) . .
C46 C43 C44 116.7(7) . .
C46 C43 C42 121.7(6) . .
C44 C43 C42 121.6(6) . .
C45 C44 C43 121.5(7) . .
C44 C45 C48 121.5(7) . .
C43 C46 C47 122.2(7) . .
C48 C47 C46 121.5(7) . .
C47 C48 C45 116.6(7) . .
C47 C48 C49 124.0(7) . .
C45 C48 C49 119.3(7) . .
C50 C49 C48 126.7(7) . .
C49 C50 C51 126.4(7) . .
C56 C51 C52 116.9(6) . .
C56 C51 C50 121.7(6) . .
C52 C51 C50 121.4(7) . .
C53 C52 C51 120.7(8) . .
C52 C53 C54 121.5(8) . .
C53 C54 C55 118.6(7) . .
C54 C55 C56 120.4(8) . .
C55 C56 C51 121.8(6) . .
C55 C56 S4 116.8(6) . .
C51 C56 S4 121.3(5) . .
C58 C57 C62 121.0(5) . .
C58 C57 S5 118.7(4) . .
C62 C57 S5 120.4(4) . .
C59 C58 C57 120.0(6) . .
C58 C59 C60 120.4(6) . .
C59 C60 C61 120.5(6) . .
C60 C61 C62 121.1(6) . .
C61 C62 C57 117.1(5) . .
C61 C62 C63 120.4(5) . .
C57 C62 C63 122.5(5) . .
C64 C63 C62 124.5(6) . .
C63 C64 C65 126.3(5) . .
C66 C65 C68 116.9(5) . .
C66 C65 C64 123.4(5) . .
C68 C65 C64 119.6(5) . .
C65 C66 C67 122.0(5) . .
C66 C67 C70 120.4(5) . .
C69 C68 C65 122.1(5) . .
C68 C69 C70 121.2(5) . .
C69 C70 C67 117.2(5) . .
C69 C70 C71 121.7(5) . .
C67 C70 C71 121.1(5) . .
C72 C71 C74 116.3(5) . .
C72 C71 C70 122.6(5) . .
C74 C71 C70 121.1(5) . .
C73 C72 C71 122.6(5) . .
C72 C73 C76 120.6(6) . .
C75 C74 C71 121.7(5) . .
C74 C75 C76 121.8(5) . .
C75 C76 C73 117.0(5) . .
C75 C76 C77 120.9(5) . .
C73 C76 C77 122.0(6) . .
C78 C77 C76 126.2(6) . .
C77 C78 C79 129.2(6) . .
C84 C79 C80 116.9(6) . .
C84 C79 C78 122.2(6) . .
C80 C79 C78 120.8(7) . .
C81 C80 C79 122.2(8) . .
C82 C81 C80 119.6(7) . .
C81 C82 C83 120.2(7) . .
C82 C83 C84 120.2(8) . .
C79 C84 C83 120.8(7) . .
C79 C84 S6 120.7(5) . .
C83 C84 S6 118.5(6) . .
N2 C85 C86 123.0(6) . .
C87 C86 C85 119.0(6) . .
C86 C87 C88 120.5(6) . .
C87 C88 C96 117.2(6) . .
C87 C88 C89 123.4(6) . .
C96 C88 C89 119.4(6) . .
C90 C89 C88 121.2(6) . .
C89 C90 C91 121.3(6) . .
C95 C91 C92 117.8(6) . .
C95 C91 C90 119.3(6) . .
C92 C91 C90 122.9(6) . .
C93 C92 C91 119.3(6) . .
C92 C93 C94 119.3(6) . .
N1 C94 C93 124.3(6) . .
N1 C95 C91 122.4(5) . .
N1 C95 C96 118.0(5) . .
C91 C95 C96 119.6(5) . .
N2 C96 C88 121.9(5) . .
N2 C96 C95 119.0(5) . .
C88 C96 C95 119.1(5) . .
N3 C97 C98 122.6(6) . .
C99 C98 C97 120.4(6) . .
C98 C99 C100 118.7(6) . .
C108 C100 C99 118.4(6) . .
C108 C100 C101 119.1(6) . .
C99 C100 C101 122.5(6) . .
C102 C101 C100 120.9(6) . .
C101 C102 C103 121.5(6) . .
C104 C103 C107 118.1(5) . .
C104 C103 C102 123.0(6) . .
C107 C103 C102 118.9(6) . .
C105 C104 C103 119.6(6) . .
C104 C105 C106 119.1(6) . .
N4 C106 C105 123.5(6) . .
N4 C107 C103 122.2(5) . .
N4 C107 C108 118.2(5) . .
C103 C107 C108 119.5(5) . .
N3 C108 C100 121.7(5) . .
N3 C108 C107 118.2(4) . .
C100 C108 C107 120.1(5) . .
N5 C109 C110 121.9(8) . .
C111 C110 C109 118.3(10) . .
C110 C111 C112 121.3(8) . .
C111 C112 C120 118.4(9) . .
C111 C112 C113 123.0(10) . .
C120 C112 C113 118.4(12) . .
C114 C113 C112 121.2(14) . .
C113 C114 C115 123.8(14) . .
C116 C115 C119 117.0(9) . .
C116 C115 C114 125.2(10) . .
C119 C115 C114 117.7(12) . .
C117 C116 C115 121.0(8) . .
C116 C117 C118 119.1(10) . .
N6 C118 C117 122.9(9) . .
N6 C119 C115 122.3(9) . .
N6 C119 C120 117.9(5) . .
C115 C119 C120 119.8(8) . .
N5 C120 C112 121.6(8) . .
N5 C120 C119 119.5(5) . .
C112 C120 C119 118.9(8) . .

loop_
_geom_bond_atom_site_label_1
_geom_bond_atom_site_label_2
_geom_bond_distance
_geom_bond_site_symmetry_2
Pr1 O7 2.372(4) .
Pr1 O1 2.400(4) 3_655
Pr1 O13 2.421(4) .
Pr1 O20 2.481(4) .
Pr1 O2 2.495(4) .
Pr1 O19 2.530(4) .
Pr1 N1 2.634(4) .
Pr1 N2 2.656(4) .
Pr2 O10 2.449(4) 3_655
Pr2 O4 2.502(3) .
Pr2 O21 2.508(4) .
Pr2 O23 2.543(4) .
Pr2 O22 2.565(4) .
Pr2 N5 2.625(4) .
Pr2 N6 2.661(4) .
Pr2 N3 2.673(4) .
Pr2 N4 2.699(4) .
S1 O3 1.424(4) .
S1 O2 1.461(4) .
S1 O1 1.476(4) .
S1 C1 1.781(5) .
S2 O5 1.438(4) .
S2 O6 1.441(4) .
S2 O4 1.473(4) .
S2 C28 1.779(5) .
S3 O9 1.428(5) .
S3 O8 1.439(5) .
S3 O7 1.476(4) .
S3 C29 1.772(6) .
S4 O12 1.441(5) .
S4 O11 1.449(5) .
S4 O10 1.479(4) .
S4 C56 1.782(6) .
S5 O14 1.425(5) .
S5 O15 1.439(5) .
S5 O13 1.482(4) .
S5 C57 1.774(6) .
S6 O17 1.389(7) .
S6 O18 1.434(7) .
S6 O16 1.473(6) .
S6 C84 1.770(7) .
O1 Pr1 2.400(4) 3_655
O10 Pr2 2.449(4) 3_655
N1 C94 1.327(7) .
N1 C95 1.370(7) .
N2 C85 1.330(7) .
N2 C96 1.351(7) .
N3 C97 1.327(7) .
N3 C108 1.358(7) .
N4 C106 1.332(7) .
N4 C107 1.364(6) .
N5 C109 1.331(8) .
N5 C120 1.354(8) .
N6 C118 1.330(8) .
N6 C119 1.360(8) .
C1 C2 1.378(7) .
C1 C6 1.403(7) .
C2 C3 1.390(9) .
C3 C4 1.380(10) .
C4 C5 1.362(9) .
C5 C6 1.395(8) .
C6 C7 1.462(8) .
C7 C8 1.305(8) .
C8 C9 1.463(8) .
C9 C12 1.383(8) .
C9 C10 1.396(8) .
C10 C11 1.379(8) .
C11 C14 1.378(8) .
C12 C13 1.376(9) .
C13 C14 1.392(8) .
C14 C15 1.480(8) .
C15 C16 1.384(8) .
C15 C18 1.387(8) .
C16 C17 1.371(8) .
C17 C20 1.379(8) .
C18 C19 1.371(8) .
C19 C20 1.405(8) .
C20 C21 1.463(8) .
C21 C22 1.320(8) .
C22 C23 1.474(8) .
C23 C24 1.390(8) .
C23 C28 1.405(8) .
C24 C25 1.383(10) .
C25 C26 1.357(11) .
C26 C27 1.375(9) .
C27 C28 1.373(8) .
C29 C30 1.381(9) .
C29 C34 1.402(9) .
C30 C31 1.383(10) .
C31 C32 1.365(11) .
C32 C33 1.374(10) .
C33 C34 1.391(9) .
C34 C35 1.475(9) .
C35 C36 1.317(9) .
C36 C37 1.435(8) .
C37 C40 1.403(8) .
C37 C38 1.404(9) .
C38 C39 1.375(8) .
C39 C42 1.413(9) .
C40 C41 1.390(9) .
C41 C42 1.397(9) .
C42 C43 1.460(9) .
C43 C46 1.366(9) .
C43 C44 1.396(9) .
C44 C45 1.366(10) .
C45 C48 1.405(10) .
C46 C47 1.386(10) .
C47 C48 1.371(10) .
C48 C49 1.482(10) .
C49 C50 1.288(9) .
C50 C51 1.471(9) .
C51 C56 1.387(9) .
C51 C52 1.401(9) .
C52 C53 1.370(10) .
C53 C54 1.373(11) .
C54 C55 1.374(11) .
C55 C56 1.377(9) .
C57 C58 1.396(7) .
C57 C62 1.403(7) .
C58 C59 1.360(9) .
C59 C60 1.368(9) .
C60 C61 1.384(9) .
C61 C62 1.396(8) .
C62 C63 1.477(8) .
C63 C64 1.321(7) .
C64 C65 1.473(8) .
C65 C66 1.375(8) .
C65 C68 1.386(7) .
C66 C67 1.379(8) .
C67 C70 1.407(7) .
C68 C69 1.369(8) .
C69 C70 1.379(8) .
C70 C71 1.476(7) .
C71 C72 1.389(7) .
C71 C74 1.406(7) .
C72 C73 1.366(8) .
C73 C76 1.410(8) .
C74 C75 1.362(8) .
C75 C76 1.392(8) .
C76 C77 1.454(8) .
C77 C78 1.294(9) .
C78 C79 1.479(8) .
C79 C84 1.377(9) .
C79 C80 1.390(9) .
C80 C81 1.368(10) .
C81 C82 1.358(11) .
C82 C83 1.364(10) .
C83 C84 1.389(8) .
C85 C86 1.401(8) .
C86 C87 1.334(10) .
C87 C88 1.409(9) .
C88 C96 1.413(7) .
C88 C89 1.421(9) .
C89 C90 1.342(10) .
C90 C91 1.421(9) .
C91 C95 1.406(8) .
C91 C92 1.408(9) .
C92 C93 1.351(9) .
C93 C94 1.387(8) .
C95 C96 1.435(7) .
C97 C98 1.385(8) .
C98 C99 1.338(10) .
C99 C100 1.408(10) .
C100 C108 1.393(7) .
C100 C101 1.439(10) .
C101 C102 1.337(10) .
C102 C103 1.432(9) .
C103 C104 1.384(9) .
C103 C107 1.407(8) .
C104 C105 1.371(9) .
C105 C106 1.381(8) .
C107 C108 1.432(8) .
C109 C110 1.415(10) .
C110 C111 1.346(16) .
C111 C112 1.355(15) .
C112 C120 1.401(9) .
C112 C113 1.455(17) .
C113 C114 1.26(2) .
C114 C115 1.428(17) .
C115 C116 1.396(16) .
C115 C119 1.401(9) .
C116 C117 1.327(16) .
C117 C118 1.396(10) .
C119 C120 1.442(10) .
